data_9013347
loop_
_publ_author_name
'Antao, S. M.'
'Hassan, I.'

_publ_section_title
;
 Increase in Al-Si and Na-Ca disorder with temperature in scapolite Me32.9
 Note: T = 505 C
 Note: 32.9% Meionite, 67.1% Marialite
;
_journal_name_full 'The Canadian Mineralogist'
_journal_page_first 1577
_journal_page_last 1591
_journal_paper_doi 10.3749/canmin.46.5.1577
_journal_volume 46
_journal_year 2008
_chemical_compound_source 'Monmouth Township, Ontario, Canada'
_chemical_formula_sum 'C0.24 Al3.56 Ca1.24 Cl0.76 Na2.76 O28 Si8.44'
_chemical_name_mineral Marialite
_space_group_IT_number 86
_symmetry_space_group_name_Hall '-P 4bc'
_symmetry_space_group_name_H-M 'P 42/n :2'
_cell_angle_alpha 90
_cell_angle_beta 90
_cell_angle_gamma 90
_cell_length_a 12.1335
_cell_length_b 12.1335
_cell_length_c 7.5801
_cell_formula_units_Z 2
_cell_volume 1115.956
_database_code_amcsd 0006238
_diffrn_ambient_temperature 778.15
_exptl_crystal_density_diffrn 2.750
_cod_original_sg_symbol_H-M 'P 42/n'
_cod_original_formula_sum '(Ca1.24 Na2.76) Si8.44 Al3.56 O28 (C.24 Cl.76)'
_cod_database_code 9013347

loop_
_space_group_symop_operation_xyz
x,y,z
y,1/2-x,1/2-z
-y,1/2+x,1/2+z
1/2+x,1/2+y,-z
1/2-x,1/2-y,z
1/2-y,x,1/2-z
1/2+y,-x,1/2+z
-x,-y,-z

loop_
_atom_site_label
_atom_site_fract_x
_atom_site_fract_y
_atom_site_fract_z
_atom_site_occupancy
_atom_site_U_iso_or_equiv
Ca 0.61760 0.54100 0.75380 0.31000 0.06200
Na 0.61760 0.54100 0.75380 0.69000 0.06200
Si1 0.58820 0.66200 0.24270 1.00000 0.02190
Al2 0.90980 0.16760 0.05410 0.87000 0.02190
Si2 0.90980 0.16760 0.05410 0.13000 0.02190
Al3 0.66770 0.08710 0.96250 0.02000 0.02190
Si3 0.66770 0.08710 0.96250 0.98000 0.02190
O1 0.70920 0.60610 0.24490 1.00000 0.03300
O2 0.94410 0.13330 0.27150 1.00000 0.03300
O3 0.59240 0.18700 0.02950 1.00000 0.03300
O4 0.79660 0.10640 0.97050 1.00000 0.03300
O5 0.51430 0.61810 0.07940 1.00000 0.03300
O6 0.63380 0.97440 0.07720 1.00000 0.03300
O7 0.82660 0.67030 0.74900 1.00000 0.10800
C 0.75000 0.75000 0.75000 0.24000 0.10800
Cl 0.75000 0.75000 0.75000 0.76000 0.10800

loop_
_cod_related_entry_id
_cod_related_entry_database
_cod_related_entry_code
1 AMCSD 0006238
